data_1577032
loop_
_publ_author_name
'Xiang, Libo'
'Kwan, Ka Ho'
'Jing, Yi'
'Wang, Junyi'
'Matler, Alexander'
'Chen, Xuenian'
'Lin, Zhenyang'
'Ye, Qing'

_publ_section_title
;
 Stepwise B[triple bond, length as m-dash]N bond cleavage by isocyanides:
 access to the 3-azaborole structural motif.
;
_journal_issue 20
_journal_name_full 'Chemical science'
_journal_page_first 10053
_journal_page_last 10060
_journal_paper_doi 10.1039/d6sc01836j
_journal_volume 17
_journal_year 2026
_chemical_formula_moiety 'C38 H61 B11 N4 Si2'
_chemical_formula_sum 'C38 H61 B11 N4 Si2'
_chemical_formula_weight 748.99
_space_group_crystal_system monoclinic
_space_group_IT_number 14
_space_group_name_Hall '-P 2ybc'
_space_group_name_H-M_alt 'P 1 21/c 1'
_atom_sites_solution_hydrogens geom
_atom_sites_solution_primary dual
_atom_sites_solution_secondary difmap
_audit_creation_date 2023-10-24
_audit_creation_method 'CIF-fill 1.4o (K.Radacki, 2005-23)'
_audit_update_record
;
2025-11-20 deposited with the CCDC.	2026-03-26 downloaded from the CCDC.
;
_cell_angle_alpha 90
_cell_angle_beta 103.6140(10)
_cell_angle_gamma 90
_cell_formula_units_Z 4
_cell_length_a 13.7127(2)
_cell_length_b 25.3195(3)
_cell_length_c 13.17870(10)
_cell_measurement_reflns_used 25605
_cell_measurement_temperature 100(2)
_cell_measurement_theta_max 73.5840
_cell_measurement_theta_min 3.4820
_cell_volume 4447.07(9)
_computing_cell_refinement 'CrysAlisPro 1.171.42.102a (Rigaku OD, 2023)'
_computing_data_collection 'CrysAlisPro 1.171.42.102a (Rigaku OD, 2023)'
_computing_data_reduction 'CrysAlisPro 1.171.42.102a (Rigaku OD, 2023)'
_computing_molecular_graphics 'ShelXLe (Huebschle et all, 2011)'
_computing_publication_material 'SHELXL-2019/1 (Sheldrick, 2019)'
_computing_structure_refinement 'SHELXL-2019/1 (Sheldrick, 2019)'
_computing_structure_solution 'SHELXT 2018/2 (Sheldrick, 2018)''
_diffrn_ambient_environment N~2~
_diffrn_ambient_temperature 100(2)
_diffrn_detector HPA
_diffrn_detector_area_resol_mean 10.0
_diffrn_detector_type 'HyPix Arc150'
_diffrn_measured_fraction_theta_full 1.000
_diffrn_measured_fraction_theta_max 0.982
_diffrn_measurement_details
;
 List of Runs (angles in degrees, time in seconds):
 --------------------------------------------------------------------------
  1  \w     20.00  86.00   0.50    0.07    --   58.45-126.00 -90.00  132
  2  \w     16.00  66.00   0.50    0.07    --   58.45 -95.00   0.00  100
  3  \w     16.00  66.00   0.50    0.07    --   58.45 -95.00 -60.00  100
  4  \w    -88.00 -14.00   0.50    0.07    --  -60.36 126.00  90.00  148
  5  \w     24.00  99.00   0.50    0.07    --   71.26-126.00-120.00  150
  6  \w    -92.00 -31.00   0.50    0.07    --  -76.37 112.00  90.00  122
  7  \w    -92.00 -31.00   0.50    0.07    --  -76.37 112.00  30.00  122
  8  \w   -127.00 -40.00   0.50    0.07    --  -76.37 -15.00   0.00  174
  9  \w   -127.00 -40.00   0.50    0.07    --  -76.37 -15.00 -60.00  174
 10  \w     46.00 133.00   0.50    0.07    --   82.26  15.00-180.00  174
 11  \w     37.00  93.00   0.50    0.07    --   82.26-112.00   0.00  112
 12  \w     40.00  90.00   0.50    0.07    --   82.26 -95.00  60.00  100
 13  \w     37.00  93.00   0.50    0.07    --   82.26-112.00 -30.00  112
 14  \w     37.00  93.00   0.50    0.07    --   82.26-112.00 120.00  112
 15  \w     40.00  90.00   0.50    0.07    --   82.26 -95.00   0.00  100
 16  \w     37.00  93.00   0.50    0.07    --   82.26-112.00 -60.00  112
 17  \w     37.00  93.00   0.50    0.07    --   82.26-112.00  60.00  112
 18  \w     43.00  78.00   0.50    0.07    --   82.26-112.00 -90.00   70
 19  \w     38.00  63.00   0.50    0.07    --   82.26-112.00-180.00   50
 20  \w     55.00 123.00   0.50    0.07    --   82.26  15.00 -60.00  136
;
_diffrn_measurement_device 'four-circle diffractometer'
_diffrn_measurement_device_type 'Rigaku XtaLAB Synergy-R'
_diffrn_measurement_method '\w scans'
_diffrn_orient_matrix_type
;
 CrysAlisPro convention (1999,Acta A55,543-557)
;
_diffrn_orient_matrix_UB_11 -0.0441177000
_diffrn_orient_matrix_UB_12 0.0362597000
_diffrn_orient_matrix_UB_13 -0.0933571000
_diffrn_orient_matrix_UB_21 0.0988588000
_diffrn_orient_matrix_UB_22 0.0315260000
_diffrn_orient_matrix_UB_23 0.0212638000
_diffrn_orient_matrix_UB_31 0.0406329000
_diffrn_orient_matrix_UB_32 -0.0373226000
_diffrn_orient_matrix_UB_33 -0.0727196000
_diffrn_radiation_monochromator 'multi-layer mirror'
_diffrn_radiation_probe x-ray
_diffrn_radiation_type CuK\a
_diffrn_radiation_wavelength 1.54184
_diffrn_radiation_xray_symbol K-L~2,3~
_diffrn_reflns_av_R_equivalents 0.0480
_diffrn_reflns_av_unetI/netI 0.0316
_diffrn_reflns_Laue_measured_fraction_full 1.000
_diffrn_reflns_Laue_measured_fraction_max 0.982
_diffrn_reflns_limit_h_max 16
_diffrn_reflns_limit_h_min -16
_diffrn_reflns_limit_k_max 30
_diffrn_reflns_limit_k_min -31
_diffrn_reflns_limit_l_max 14
_diffrn_reflns_limit_l_min -16
_diffrn_reflns_number 44752
_diffrn_reflns_point_group_measured_fraction_full 1.000
_diffrn_reflns_point_group_measured_fraction_max 0.982
_diffrn_reflns_theta_full 67.684
_diffrn_reflns_theta_max 73.821
_diffrn_reflns_theta_min 3.491
_diffrn_source 'rotating-anode X-ray tube'
_diffrn_source_type 'PhotonJet-R X-ray Source'
_exptl_absorpt_coefficient_mu 0.948
_exptl_absorpt_correction_T_max 1.000
_exptl_absorpt_correction_T_min 0.811
_exptl_absorpt_correction_type gaussian
_exptl_absorpt_process_details
;
 CrysAlisPro 1.171.42.102a (Rigaku Oxford Diffraction, 2023) Numerical 
 absorption correction based on gaussian integration over a multifaceted 
 crystal model Empirical absorption correction using spherical harmonics, 
 implemented in SCALE3 ABSPACK scaling algorithm.
;
_exptl_crystal_colour 'clear yellow'
_exptl_crystal_density_diffrn 1.119
_exptl_crystal_description block
_exptl_crystal_F_000 1600
_exptl_crystal_preparation
;
 For data collection the crystal was immersed in a film of perfluoropolyether 
 oil, mounted on a polyimide loop and transferred to stream of cold nitrogen 
 (Oxford Cryostream 800).
;
_exptl_crystal_size_max 0.220
_exptl_crystal_size_mid 0.100
_exptl_crystal_size_min 0.040
_refine_diff_density_max 0.381
_refine_diff_density_min -0.336
_refine_diff_density_rms 0.045
_refine_ls_extinction_method none
_refine_ls_goodness_of_fit_ref 1.049
_refine_ls_hydrogen_treatment constr
_refine_ls_matrix_type full
_refine_ls_number_parameters 511
_refine_ls_number_reflns 8850
_refine_ls_number_restraints 0
_refine_ls_restrained_S_all 1.049
_refine_ls_R_factor_all 0.0457
_refine_ls_R_factor_gt 0.0396
_refine_ls_shift/su_max 0.001
_refine_ls_shift/su_mean 0.000
_refine_ls_structure_factor_coef Fsqd
_refine_ls_weighting_details
;
 w=1/[\s^2^(Fo^2^)+(0.0527P)^2^+1.8070P] where P=(Fo^2^+2Fc^2^)/3
;
_refine_ls_weighting_scheme calc
_refine_ls_wR_factor_gt 0.1054
_refine_ls_wR_factor_ref 0.1089
_reflns_Friedel_coverage 0.000
_reflns_number_gt 7737
_reflns_number_total 8850
_reflns_threshold_expression 'I > 2\s(I)'
_cod_data_source_file d6sc01836j2.cif
_cod_data_source_block 3a
_cod_depositor_comments 'Adding full bibliography for 1577031--1577035.cif.'
_cod_original_sg_symbol_H-M 'P 21/c'
_cod_database_code 1577032
_shelx_shelxl_version_number 2019/1
_shelx_space_group_comment
;
 The symmetry employed for this shelxl refinement is uniquely defined by the 
 following loop, which should always be used as a source of symmetry 
 information in preference to the above space-group names. They are only 
 intended as comments.
;
_shelx_estimated_absorpt_t_min 0.818
_shelx_estimated_absorpt_t_max 0.963

loop_
_space_group_symop_operation_xyz
'x, y, z'
'-x, y+1/2, -z+1/2'
'-x, -y, -z'
'x, -y-1/2, z-1/2'

loop_
_atom_site_label
_atom_site_type_symbol
_atom_site_fract_x
_atom_site_fract_y
_atom_site_fract_z
_atom_site_U_iso_or_equiv
_atom_site_adp_type
_atom_site_occupancy
_atom_site_site_symmetry_order
_atom_site_calc_flag
_atom_site_refinement_flags_posn
_atom_site_refinement_flags_adp
_atom_site_refinement_flags_occupancy
_atom_site_disorder_assembly
_atom_site_disorder_group
Si1 Si 0.31281(3) 0.25248(2) 0.70591(3) 0.01980(10) Uani 1 1 d . . . . .
N1 N 0.24082(9) 0.38403(5) 0.47075(9) 0.0197(2) Uani 1 1 d . . . . .
C1 C 0.18218(11) 0.39279(5) 0.36949(10) 0.0200(3) Uani 1 1 d . . . . .
B1 B 0.35529(11) 0.37195(6) 0.67183(12) 0.0176(3) Uani 1 1 d . . . . .
Si2 Si 0.30055(3) 0.52154(2) 0.63385(3) 0.02526(11) Uani 1 1 d . . . . .
N2 N 0.37379(8) 0.31319(4) 0.70169(9) 0.0182(2) Uani 1 1 d . . . . .
C2 C 0.07874(11) 0.38351(6) 0.34991(11) 0.0229(3) Uani 1 1 d . . . . .
B2 B 0.18456(12) 0.43202(7) 0.71831(13) 0.0217(3) Uani 1 1 d . . . . .
H2 H 0.134716 0.427235 0.638302 0.026 Uiso 1 1 calc R U . . .
N3 N 0.53685(8) 0.28447(5) 0.78673(9) 0.0205(2) Uani 1 1 d . . . . .
C3 C 0.02327(11) 0.39444(6) 0.24986(11) 0.0246(3) Uani 1 1 d . . . . .
H3 H -0.047000 0.388163 0.233403 0.030 Uiso 1 1 calc R U . . .
B3 B 0.18349(13) 0.49011(7) 0.79363(13) 0.0246(3) Uani 1 1 d . . . . .
H3A H 0.131955 0.523956 0.764312 0.030 Uiso 1 1 calc R U . . .
N4 N 0.53757(9) 0.39848(5) 0.64114(9) 0.0204(2) Uani 1 1 d . . . . .
C4 C 0.06720(11) 0.41432(6) 0.17267(11) 0.0241(3) Uani 1 1 d . . . . .
B4 B 0.38372(13) 0.44902(7) 0.83795(12) 0.0227(3) Uani 1 1 d . . . . .
H4 H 0.464140 0.455567 0.836442 0.027 Uiso 1 1 calc R U . . .
C5 C 0.17091(11) 0.42178(6) 0.19614(11) 0.0230(3) Uani 1 1 d . . . . .
H5 H 0.201356 0.434622 0.143262 0.028 Uiso 1 1 calc R U . . .
B5 B 0.30743(14) 0.50036(7) 0.86921(13) 0.0266(4) Uani 1 1 d . . . . .
H5A H 0.338034 0.540934 0.890410 0.032 Uiso 1 1 calc R U . . .
C6 C 0.23089(11) 0.41105(6) 0.29426(11) 0.0215(3) Uani 1 1 d . . . . .
B6 B 0.34091(13) 0.44652(7) 0.95592(13) 0.0265(4) Uani 1 1 d . . . . .
H6 H 0.393713 0.451218 1.034346 0.032 Uiso 1 1 calc R U . . .
C7 C 0.28861(10) 0.37924(5) 0.55409(11) 0.0188(3) Uani 1 1 d . . . . .
B7 B 0.21569(13) 0.47203(7) 0.92774(13) 0.0263(4) Uani 1 1 d . . . . .
H7 H 0.185427 0.493600 0.987931 0.032 Uiso 1 1 calc R U . . .
C8 C 0.47854(10) 0.31845(5) 0.73288(10) 0.0182(3) Uani 1 1 d . . . . .
B8 B 0.23525(13) 0.40280(7) 0.93464(13) 0.0250(3) Uani 1 1 d . . . . .
H8 H 0.217791 0.378637 0.999331 0.030 Uiso 1 1 calc R U . . .
C9 C 0.47708(10) 0.37294(5) 0.68177(10) 0.0177(3) Uani 1 1 d . . . . .
B9 B 0.33950(12) 0.38842(7) 0.88051(12) 0.0217(3) Uani 1 1 d . . . . .
H9 H 0.391341 0.354617 0.909252 0.026 Uiso 1 1 calc R U . . .
C10 C 0.30524(10) 0.40737(5) 0.75240(10) 0.0189(3) Uani 1 1 d . . . . .
B10 B 0.21561(12) 0.37846(7) 0.80524(12) 0.0216(3) Uani 1 1 d . . . . .
H10 H 0.185082 0.337910 0.783590 0.026 Uiso 1 1 calc R U . . .
C11 C 0.28522(11) 0.47436(6) 0.74488(11) 0.0217(3) Uani 1 1 d . . . . .
B11 B 0.13811(13) 0.42991(7) 0.83326(13) 0.0245(3) Uani 1 1 d . . . . .
H11 H 0.056630 0.423758 0.830417 0.029 Uiso 1 1 calc R U . . .
C12 C 0.02918(12) 0.36420(7) 0.43313(12) 0.0312(4) Uani 1 1 d . . . . .
H12A H 0.027415 0.392812 0.482758 0.047 Uiso 1 1 calc R U . . .
H12B H 0.067230 0.334346 0.469985 0.047 Uiso 1 1 calc R U . . .
H12C H -0.039467 0.352855 0.400971 0.047 Uiso 1 1 calc R U . . .
C13 C 0.00408(12) 0.42982(7) 0.06772(12) 0.0323(4) Uani 1 1 d . . . . .
H13A H -0.006505 0.468124 0.065719 0.048 Uiso 1 1 calc R U . . .
H13B H -0.060880 0.411794 0.055593 0.048 Uiso 1 1 calc R U . . .
H13C H 0.038417 0.419675 0.013331 0.048 Uiso 1 1 calc R U . . .
C14 C 0.34228(11) 0.41955(7) 0.31939(12) 0.0285(3) Uani 1 1 d . . . . .
H14A H 0.376400 0.387116 0.349085 0.043 Uiso 1 1 calc R U . . .
H14B H 0.359988 0.448363 0.370045 0.043 Uiso 1 1 calc R U . . .
H14C H 0.363219 0.428739 0.255450 0.043 Uiso 1 1 calc R U . . .
C15 C 0.18665(11) 0.25685(6) 0.61571(13) 0.0289(3) Uani 1 1 d . . . . .
H15A H 0.149359 0.286260 0.636799 0.043 Uiso 1 1 calc R U . . .
H15B H 0.150115 0.223803 0.618354 0.043 Uiso 1 1 calc R U . . .
H15C H 0.193928 0.262778 0.544374 0.043 Uiso 1 1 calc R U . . .
C16 C 0.64167(10) 0.29017(6) 0.82591(11) 0.0212(3) Uani 1 1 d . . . . .
C17 C 0.70655(11) 0.25771(6) 0.78559(12) 0.0239(3) Uani 1 1 d . . . . .
C18 C 0.80904(11) 0.26002(6) 0.83009(12) 0.0276(3) Uani 1 1 d . . . . .
H18 H 0.853030 0.238607 0.801830 0.033 Uiso 1 1 calc R U . . .
C19 C 0.84914(11) 0.29240(7) 0.91403(13) 0.0301(3) Uani 1 1 d . . . . .
C20 C 0.78307(12) 0.32211(6) 0.95617(12) 0.0289(3) Uani 1 1 d . . . . .
H20 H 0.809123 0.343494 1.015608 0.035 Uiso 1 1 calc R U . . .
C21 C 0.67982(11) 0.32156(6) 0.91403(11) 0.0246(3) Uani 1 1 d . . . . .
C22 C 0.63630(10) 0.37929(5) 0.64382(11) 0.0205(3) Uani 1 1 d . . . . .
C23 C 0.71916(11) 0.40175(6) 0.71274(11) 0.0239(3) Uani 1 1 d . . . . .
C24 C 0.81448(11) 0.38388(6) 0.70980(12) 0.0271(3) Uani 1 1 d . . . . .
H24 H 0.871242 0.398519 0.757035 0.032 Uiso 1 1 calc R U . . .
C25 C 0.82912(11) 0.34531(6) 0.63990(12) 0.0276(3) Uani 1 1 d . . . . .
C26 C 0.74578(11) 0.32563(6) 0.56886(11) 0.0256(3) Uani 1 1 d . . . . .
H26 H 0.755107 0.300319 0.518769 0.031 Uiso 1 1 calc R U . . .
C27 C 0.64846(11) 0.34207(6) 0.56907(11) 0.0221(3) Uani 1 1 d . . . . .
C28 C 0.31214(17) 0.58932(7) 0.68868(15) 0.0429(5) Uani 1 1 d . . . . .
H28A H 0.375879 0.592653 0.740823 0.064 Uiso 1 1 calc R U . . .
H28B H 0.256411 0.596205 0.721706 0.064 Uiso 1 1 calc R U . . .
H28C H 0.310265 0.614934 0.632499 0.064 Uiso 1 1 calc R U . . .
C29 C 0.38296(12) 0.19909(6) 0.65692(13) 0.0285(3) Uani 1 1 d . . . . .
H29A H 0.445257 0.191647 0.709003 0.043 Uiso 1 1 calc R U . . .
H29B H 0.398932 0.210404 0.591579 0.043 Uiso 1 1 calc R U . . .
H29C H 0.341632 0.167101 0.644378 0.043 Uiso 1 1 calc R U . . .
C30 C 0.30307(12) 0.23692(6) 0.84148(12) 0.0284(3) Uani 1 1 d . . . . .
H30A H 0.266973 0.265399 0.867316 0.043 Uiso 1 1 calc R U . . .
H30B H 0.370522 0.233540 0.886891 0.043 Uiso 1 1 calc R U . . .
H30C H 0.266596 0.203630 0.841480 0.043 Uiso 1 1 calc R U . . .
C31 C 0.66558(12) 0.22096(6) 0.69658(12) 0.0291(3) Uani 1 1 d . . . . .
H31A H 0.624688 0.193699 0.719388 0.044 Uiso 1 1 calc R U . . .
H31B H 0.721212 0.204245 0.673695 0.044 Uiso 1 1 calc R U . . .
H31C H 0.624047 0.240904 0.638480 0.044 Uiso 1 1 calc R U . . .
C32 C 0.96129(12) 0.29618(8) 0.95662(16) 0.0412(4) Uani 1 1 d . . . . .
H32A H 0.975852 0.302125 1.032176 0.062 Uiso 1 1 calc R U . . .
H32B H 0.987768 0.325654 0.923034 0.062 Uiso 1 1 calc R U . . .
H32C H 0.992988 0.263204 0.942276 0.062 Uiso 1 1 calc R U . . .
C33 C 0.61073(12) 0.35276(7) 0.96469(12) 0.0310(3) Uani 1 1 d . . . . .
H33A H 0.649971 0.370158 1.027575 0.046 Uiso 1 1 calc R U . . .
H33B H 0.561596 0.328951 0.983773 0.046 Uiso 1 1 calc R U . . .
H33C H 0.575629 0.379502 0.915710 0.046 Uiso 1 1 calc R U . . .
C34 C 0.70623(13) 0.44351(6) 0.78966(13) 0.0318(4) Uani 1 1 d . . . . .
H34A H 0.691784 0.426665 0.851458 0.048 Uiso 1 1 calc R U . . .
H34B H 0.650457 0.466779 0.757316 0.048 Uiso 1 1 calc R U . . .
H34C H 0.768029 0.464284 0.810323 0.048 Uiso 1 1 calc R U . . .
C35 C 0.93304(12) 0.32404(8) 0.64405(14) 0.0364(4) Uani 1 1 d . . . . .
H35A H 0.952992 0.299990 0.703602 0.055 Uiso 1 1 calc R U . . .
H35B H 0.980744 0.353425 0.651929 0.055 Uiso 1 1 calc R U . . .
H35C H 0.932719 0.304918 0.579322 0.055 Uiso 1 1 calc R U . . .
C36 C 0.55960(11) 0.32053(6) 0.49039(12) 0.0282(3) Uani 1 1 d . . . . .
H36A H 0.514407 0.302613 0.526817 0.042 Uiso 1 1 calc R U . . .
H36B H 0.582697 0.295348 0.444640 0.042 Uiso 1 1 calc R U . . .
H36C H 0.523805 0.349605 0.448465 0.042 Uiso 1 1 calc R U . . .
C37 C 0.41360(12) 0.50642(7) 0.58623(13) 0.0323(4) Uani 1 1 d . . . . .
H37A H 0.473193 0.509456 0.644002 0.048 Uiso 1 1 calc R U . . .
H37B H 0.418833 0.531410 0.530965 0.048 Uiso 1 1 calc R U . . .
H37C H 0.408856 0.470376 0.558420 0.048 Uiso 1 1 calc R U . . .
C38 C 0.18524(13) 0.51900(7) 0.52579(13) 0.0330(4) Uani 1 1 d . . . . .
H38A H 0.126068 0.524459 0.554172 0.049 Uiso 1 1 calc R U . . .
H38B H 0.180706 0.484432 0.491534 0.049 Uiso 1 1 calc R U . . .
H38C H 0.188315 0.546765 0.474830 0.049 Uiso 1 1 calc R U . . .

loop_
_atom_site_aniso_label
_atom_site_aniso_U_11
_atom_site_aniso_U_22
_atom_site_aniso_U_33
_atom_site_aniso_U_23
_atom_site_aniso_U_13
_atom_site_aniso_U_12
Si1 0.01867(19) 0.01791(19) 0.02217(19) 0.00028(14) 0.00346(15) -0.00182(14)
N1 0.0213(6) 0.0185(6) 0.0201(6) 0.0004(4) 0.0064(5) 0.0017(5)
C1 0.0246(7) 0.0184(7) 0.0161(6) 0.0006(5) 0.0028(5) 0.0034(5)
B1 0.0177(7) 0.0179(7) 0.0170(7) 0.0008(6) 0.0039(6) 0.0008(6)
Si2 0.0330(2) 0.0183(2) 0.0275(2) 0.00258(15) 0.01302(17) 0.00280(16)
N2 0.0175(5) 0.0182(6) 0.0188(5) 0.0007(4) 0.0046(4) 0.0008(4)
C2 0.0250(7) 0.0222(7) 0.0219(7) 0.0015(6) 0.0063(6) 0.0032(6)
B2 0.0209(8) 0.0233(8) 0.0219(8) -0.0001(6) 0.0069(6) 0.0039(6)
N3 0.0189(6) 0.0196(6) 0.0221(6) 0.0022(5) 0.0033(5) 0.0001(5)
C3 0.0213(7) 0.0265(8) 0.0251(7) 0.0012(6) 0.0037(6) 0.0024(6)
B3 0.0293(9) 0.0241(8) 0.0230(8) -0.0003(6) 0.0111(7) 0.0061(7)
N4 0.0200(6) 0.0194(6) 0.0231(6) 0.0003(5) 0.0074(5) 0.0000(5)
C4 0.0289(8) 0.0221(7) 0.0208(7) 0.0010(6) 0.0050(6) 0.0049(6)
B4 0.0235(8) 0.0224(8) 0.0217(8) -0.0027(6) 0.0046(6) 0.0000(6)
C5 0.0290(7) 0.0217(7) 0.0198(7) 0.0009(6) 0.0083(6) 0.0018(6)
B5 0.0315(9) 0.0249(9) 0.0244(8) -0.0056(7) 0.0085(7) 0.0022(7)
C6 0.0254(7) 0.0184(7) 0.0214(7) -0.0008(5) 0.0069(6) 0.0020(5)
B6 0.0292(9) 0.0297(9) 0.0203(8) -0.0035(7) 0.0052(6) 0.0030(7)
C7 0.0192(6) 0.0173(7) 0.0219(7) 0.0004(5) 0.0089(6) 0.0012(5)
B7 0.0300(9) 0.0277(9) 0.0228(8) -0.0013(7) 0.0099(7) 0.0049(7)
C8 0.0194(6) 0.0190(7) 0.0171(6) -0.0016(5) 0.0060(5) -0.0012(5)
B8 0.0286(8) 0.0279(9) 0.0207(8) 0.0015(6) 0.0101(6) 0.0045(7)
C9 0.0193(6) 0.0166(6) 0.0169(6) -0.0019(5) 0.0036(5) 0.0003(5)
B9 0.0236(8) 0.0236(8) 0.0180(7) -0.0003(6) 0.0053(6) 0.0019(6)
C10 0.0200(7) 0.0179(7) 0.0193(6) 0.0010(5) 0.0055(5) 0.0014(5)
B10 0.0225(8) 0.0227(8) 0.0217(8) 0.0014(6) 0.0096(6) 0.0013(6)
C11 0.0256(7) 0.0173(7) 0.0232(7) -0.0001(5) 0.0078(6) 0.0020(5)
B11 0.0251(8) 0.0280(9) 0.0227(8) 0.0006(7) 0.0099(6) 0.0040(7)
C12 0.0255(8) 0.0420(10) 0.0266(8) 0.0074(7) 0.0073(6) 0.0004(7)
C13 0.0306(8) 0.0398(9) 0.0245(8) 0.0065(7) 0.0023(6) 0.0025(7)
C14 0.0262(8) 0.0340(9) 0.0258(7) 0.0030(6) 0.0072(6) -0.0027(6)
C15 0.0227(7) 0.0290(8) 0.0322(8) -0.0023(6) 0.0006(6) -0.0039(6)
C16 0.0188(7) 0.0204(7) 0.0237(7) 0.0074(5) 0.0038(5) -0.0001(5)
C17 0.0232(7) 0.0225(7) 0.0262(7) 0.0070(6) 0.0067(6) 0.0004(6)
C18 0.0221(7) 0.0281(8) 0.0337(8) 0.0098(6) 0.0086(6) 0.0036(6)
C19 0.0213(7) 0.0323(9) 0.0345(8) 0.0110(7) 0.0023(6) -0.0006(6)
C20 0.0253(7) 0.0307(8) 0.0276(8) 0.0030(6) -0.0002(6) -0.0033(6)
C21 0.0233(7) 0.0236(7) 0.0257(7) 0.0043(6) 0.0035(6) -0.0002(6)
C22 0.0191(7) 0.0196(7) 0.0243(7) 0.0061(5) 0.0082(5) 0.0003(5)
C23 0.0242(7) 0.0211(7) 0.0268(7) 0.0044(6) 0.0069(6) -0.0030(6)
C24 0.0204(7) 0.0293(8) 0.0312(8) 0.0079(6) 0.0054(6) -0.0045(6)
C25 0.0218(7) 0.0330(8) 0.0302(8) 0.0110(6) 0.0109(6) 0.0022(6)
C26 0.0258(7) 0.0292(8) 0.0245(7) 0.0047(6) 0.0114(6) 0.0049(6)
C27 0.0226(7) 0.0230(7) 0.0216(7) 0.0040(6) 0.0068(6) 0.0016(6)
C28 0.0713(13) 0.0214(8) 0.0414(10) 0.0012(7) 0.0244(9) 0.0004(8)
C29 0.0292(8) 0.0208(7) 0.0344(8) -0.0046(6) 0.0057(6) -0.0025(6)
C30 0.0327(8) 0.0242(8) 0.0299(8) 0.0058(6) 0.0104(6) -0.0017(6)
C31 0.0284(8) 0.0264(8) 0.0335(8) 0.0008(6) 0.0092(6) 0.0031(6)
C32 0.0223(8) 0.0449(11) 0.0521(11) 0.0045(9) 0.0004(7) 0.0005(7)
C33 0.0280(8) 0.0337(9) 0.0287(8) -0.0031(7) 0.0016(6) 0.0019(7)
C34 0.0324(8) 0.0245(8) 0.0371(9) -0.0041(7) 0.0052(7) -0.0050(6)
C35 0.0239(8) 0.0488(11) 0.0395(9) 0.0126(8) 0.0134(7) 0.0071(7)
C36 0.0273(8) 0.0297(8) 0.0265(7) -0.0033(6) 0.0041(6) 0.0039(6)
C37 0.0360(9) 0.0267(8) 0.0382(9) 0.0072(7) 0.0168(7) -0.0002(7)
C38 0.0386(9) 0.0309(9) 0.0296(8) 0.0093(7) 0.0085(7) 0.0083(7)

loop_
_atom_type_symbol
_atom_type_description
_atom_type_scat_dispersion_real
_atom_type_scat_dispersion_imag
_atom_type_scat_source
C C 0.0181 0.0091 'International Tables Vol C Tables 4.2.6.8 and 6.1.1.4'
H H 0.0000 0.0000 'International Tables Vol C Tables 4.2.6.8 and 6.1.1.4'
B B 0.0090 0.0039 'International Tables Vol C Tables 4.2.6.8 and 6.1.1.4'
N N 0.0311 0.0180 'International Tables Vol C Tables 4.2.6.8 and 6.1.1.4'
Si Si 0.2541 0.3302 'International Tables Vol C Tables 4.2.6.8 and 6.1.1.4'

loop_
_exptl_crystal_face_index_h
_exptl_crystal_face_index_k
_exptl_crystal_face_index_l
_exptl_crystal_face_perp_dist
0 1 -1 0.0868
0 -1 1 0.1039
0 -1 0 0.0216
1 0 -1 0.1038
1 -1 -1 0.0998
-1 -1 0 0.0128
1 1 0 0.0294
0 1 1 0.0862
0 -1 -1 0.1020
-1 1 0 0.0361
-1 2 1 0.0511
1 -2 -1 0.0873
-1 -2 0 0.0140
1 2 0 0.0354
-2 -1 0 0.0167
2 1 0 0.0354

loop_
_geom_angle_atom_site_label_1
_geom_angle_atom_site_label_2
_geom_angle_atom_site_label_3
_geom_angle
_geom_angle_site_symmetry_1
_geom_angle_site_symmetry_3
_geom_angle_publ_flag
N2 Si1 C15 107.82(6) . . ?
N2 Si1 C29 109.62(6) . . ?
C15 Si1 C29 107.51(7) . . ?
N2 Si1 C30 110.93(6) . . ?
C15 Si1 C30 111.09(7) . . ?
C29 Si1 C30 109.78(7) . . ?
C7 N1 C1 176.99(14) . . ?
C6 C1 C2 123.85(13) . . ?
C6 C1 N1 117.64(13) . . ?
C2 C1 N1 118.50(12) . . ?
N2 B1 C7 112.12(11) . . ?
N2 B1 C9 83.77(10) . . ?
C7 B1 C9 114.16(11) . . ?
N2 B1 C10 115.22(11) . . ?
C7 B1 C10 109.12(11) . . ?
C9 B1 C10 120.45(11) . . ?
C37 Si2 C28 108.83(9) . . ?
C37 Si2 C38 111.27(8) . . ?
C28 Si2 C38 108.01(9) . . ?
C37 Si2 C11 112.22(7) . . ?
C28 Si2 C11 106.90(7) . . ?
C38 Si2 C11 109.41(7) . . ?
C8 N2 B1 94.50(10) . . ?
C8 N2 Si1 122.37(9) . . ?
B1 N2 Si1 143.12(9) . . ?
C3 C2 C1 116.54(13) . . ?
C3 C2 C12 121.23(13) . . ?
C1 C2 C12 122.21(13) . . ?
C11 B2 C10 59.83(8) . . ?
C11 B2 B10 106.76(11) . . ?
C10 B2 B10 58.82(9) . . ?
C11 B2 B3 58.75(9) . . ?
C10 B2 B3 106.70(11) . . ?
B10 B2 B3 107.85(11) . . ?
C11 B2 B11 106.09(11) . . ?
C10 B2 B11 106.33(11) . . ?
B10 B2 B11 60.18(9) . . ?
B3 B2 B11 59.79(9) . . ?
C8 N3 C16 125.86(12) . . ?
C2 C3 C4 122.15(14) . . ?
C11 B3 B11 106.47(11) . . ?
C11 B3 B5 59.22(9) . . ?
B11 B3 B5 108.47(12) . . ?
C11 B3 B2 58.90(9) . . ?
B11 B3 B2 60.12(9) . . ?
B5 B3 B2 107.57(11) . . ?
C11 B3 B7 106.21(12) . . ?
B11 B3 B7 60.50(10) . . ?
B5 B3 B7 59.93(10) . . ?
B2 B3 B7 108.03(12) . . ?
C9 N4 C22 121.78(12) . . ?
C3 C4 C5 118.72(13) . . ?
C3 C4 C13 120.86(14) . . ?
C5 C4 C13 120.36(13) . . ?
C11 B4 C10 59.82(8) . . ?
C11 B4 B5 59.08(9) . . ?
C10 B4 B5 106.75(11) . . ?
C11 B4 B6 105.65(11) . . ?
C10 B4 B6 105.37(11) . . ?
B5 B4 B6 59.49(10) . . ?
C11 B4 B9 106.05(11) . . ?
C10 B4 B9 58.30(9) . . ?
B5 B4 B9 107.07(12) . . ?
B6 B4 B9 59.46(9) . . ?
C6 C5 C4 122.02(13) . . ?
C11 B5 B6 106.29(12) . . ?
C11 B5 B7 105.90(12) . . ?
B6 B5 B7 60.68(10) . . ?
C11 B5 B3 58.64(9) . . ?
B6 B5 B3 108.58(13) . . ?
B7 B5 B3 60.12(10) . . ?
C11 B5 B4 58.84(9) . . ?
B6 B5 B4 60.56(10) . . ?
B7 B5 B4 108.75(12) . . ?
B3 B5 B4 107.53(12) . . ?
C5 C6 C1 116.66(13) . . ?
C5 C6 C14 121.83(13) . . ?
C1 C6 C14 121.50(13) . . ?
B5 B6 B9 108.09(12) . . ?
B5 B6 B4 59.95(9) . . ?
B9 B6 B4 60.28(9) . . ?
B5 B6 B7 59.82(10) . . ?
B9 B6 B7 107.45(12) . . ?
B4 B6 B7 107.59(12) . . ?
B5 B6 B8 107.32(12) . . ?
B9 B6 B8 59.87(9) . . ?
B4 B6 B8 107.74(12) . . ?
B7 B6 B8 59.32(10) . . ?
N1 C7 B1 179.39(16) . . ?
B8 B7 B5 107.92(12) . . ?
B8 B7 B3 107.75(12) . . ?
B5 B7 B3 59.96(10) . . ?
B8 B7 B11 60.25(10) . . ?
B5 B7 B11 107.75(11) . . ?
B3 B7 B11 59.56(10) . . ?
B8 B7 B6 60.41(10) . . ?
B5 B7 B6 59.49(10) . . ?
B3 B7 B6 107.51(11) . . ?
B11 B7 B6 108.28(12) . . ?
N3 C8 N2 124.39(12) . . ?
N3 C8 C9 142.72(13) . . ?
N2 C8 C9 92.87(10) . . ?
B7 B8 B10 107.91(12) . . ?
B7 B8 B9 107.94(12) . . ?
B10 B8 B9 59.85(9) . . ?
B7 B8 B11 60.30(10) . . ?
B10 B8 B11 59.78(9) . . ?
B9 B8 B11 107.86(11) . . ?
B7 B8 B6 60.27(10) . . ?
B10 B8 B6 107.42(11) . . ?
B9 B8 B6 59.53(9) . . ?
B11 B8 B6 108.21(12) . . ?
N4 C9 C8 134.70(13) . . ?
N4 C9 B1 136.77(12) . . ?
C8 C9 B1 85.94(10) . . ?
C10 B9 B10 58.88(8) . . ?
C10 B9 B6 106.53(11) . . ?
B10 B9 B6 108.32(12) . . ?
C10 B9 B8 106.16(11) . . ?
B10 B9 B8 59.91(9) . . ?
B6 B9 B8 60.61(10) . . ?
C10 B9 B4 58.96(9) . . ?
B10 B9 B4 107.32(11) . . ?
B6 B9 B4 60.26(9) . . ?
B8 B9 B4 108.30(12) . . ?
B1 C10 B9 114.92(11) . . ?
B1 C10 B10 118.30(11) . . ?
B9 C10 B10 62.33(9) . . ?
B1 C10 C11 125.61(11) . . ?
B9 C10 C11 109.70(10) . . ?
B10 C10 C11 108.99(10) . . ?
B1 C10 B4 117.47(11) . . ?
B9 C10 B4 62.74(9) . . ?
B10 C10 B4 113.13(11) . . ?
C11 C10 B4 60.01(9) . . ?
B1 C10 B2 123.04(11) . . ?
B9 C10 B2 112.46(11) . . ?
B10 C10 B2 61.62(9) . . ?
C11 C10 B2 59.83(9) . . ?
B4 C10 B2 111.21(11) . . ?
C10 B10 B2 59.56(9) . . ?
C10 B10 B9 58.78(9) . . ?
B2 B10 B9 107.91(12) . . ?
C10 B10 B8 106.34(12) . . ?
B2 B10 B8 108.46(12) . . ?
B9 B10 B8 60.24(9) . . ?
C10 B10 B11 107.04(11) . . ?
B2 B10 B11 60.34(9) . . ?
B9 B10 B11 108.74(12) . . ?
B8 B10 B11 60.49(9) . . ?
B3 C11 C10 109.95(11) . . ?
B3 C11 B2 62.34(9) . . ?
C10 C11 B2 60.34(8) . . ?
B3 C11 B4 113.02(11) . . ?
C10 C11 B4 60.17(8) . . ?
B2 C11 B4 111.77(11) . . ?
B3 C11 B5 62.13(10) . . ?
C10 C11 B5 109.39(11) . . ?
B2 C11 B5 112.68(11) . . ?
B4 C11 B5 62.08(9) . . ?
B3 C11 Si2 112.45(9) . . ?
C10 C11 Si2 127.44(9) . . ?
B2 C11 Si2 117.10(9) . . ?
B4 C11 Si2 124.16(10) . . ?
B5 C11 Si2 117.11(10) . . ?
B3 B11 B10 107.54(11) . . ?
B3 B11 B2 60.09(9) . . ?
B10 B11 B2 59.49(9) . . ?
B3 B11 B8 107.42(12) . . ?
B10 B11 B8 59.73(9) . . ?
B2 B11 B8 107.18(11) . . ?
B3 B11 B7 59.94(10) . . ?
B10 B11 B7 107.20(12) . . ?
B2 B11 B7 107.57(12) . . ?
B8 B11 B7 59.45(10) . . ?
C21 C16 C17 119.92(13) . . ?
C21 C16 N3 120.56(13) . . ?
C17 C16 N3 118.79(13) . . ?
C18 C17 C16 118.89(14) . . ?
C18 C17 C31 120.76(14) . . ?
C16 C17 C31 120.35(13) . . ?
C19 C18 C17 122.31(15) . . ?
C18 C19 C20 117.82(14) . . ?
C18 C19 C32 120.87(15) . . ?
C20 C19 C32 121.30(16) . . ?
C19 C20 C21 122.13(15) . . ?
C20 C21 C16 118.78(14) . . ?
C20 C21 C33 120.29(14) . . ?
C16 C21 C33 120.90(13) . . ?
C23 C22 C27 121.16(13) . . ?
C23 C22 N4 119.85(13) . . ?
C27 C22 N4 118.64(13) . . ?
C24 C23 C22 118.34(14) . . ?
C24 C23 C34 120.50(14) . . ?
C22 C23 C34 121.15(13) . . ?
C25 C24 C23 122.01(14) . . ?
C26 C25 C24 118.37(14) . . ?
C26 C25 C35 121.04(15) . . ?
C24 C25 C35 120.55(15) . . ?
C25 C26 C27 121.75(14) . . ?
C26 C27 C22 118.23(13) . . ?
C26 C27 C36 120.62(13) . . ?
C22 C27 C36 121.15(13) . . ?

loop_
_geom_bond_atom_site_label_1
_geom_bond_atom_site_label_2
_geom_bond_distance
_geom_bond_site_symmetry_2
_geom_bond_publ_flag
Si1 N2 1.7571(12) . ?
Si1 C15 1.8574(15) . ?
Si1 C29 1.8605(16) . ?
Si1 C30 1.8647(15) . ?
N1 C7 1.1453(18) . ?
N1 C1 1.4041(17) . ?
C1 C6 1.398(2) . ?
C1 C2 1.401(2) . ?
B1 N2 1.5446(18) . ?
B1 C7 1.615(2) . ?
B1 C9 1.644(2) . ?
B1 C10 1.657(2) . ?
Si2 C37 1.8443(16) . ?
Si2 C28 1.8545(18) . ?
Si2 C38 1.8634(17) . ?
Si2 C11 1.9383(15) . ?
N2 C8 1.4043(17) . ?
C2 C3 1.386(2) . ?
C2 C12 1.501(2) . ?
B2 C11 1.717(2) . ?
B2 C10 1.726(2) . ?
B2 B10 1.762(2) . ?
B2 B3 1.776(2) . ?
B2 B11 1.777(2) . ?
N3 C8 1.2713(18) . ?
N3 C16 1.4157(17) . ?
C3 C4 1.393(2) . ?
B3 C11 1.715(2) . ?
B3 B11 1.771(2) . ?
B3 B5 1.775(3) . ?
B3 B7 1.778(2) . ?
N4 C9 1.2656(18) . ?
N4 C22 1.4309(17) . ?
C4 C5 1.395(2) . ?
C4 C13 1.501(2) . ?
B4 C11 1.721(2) . ?
B4 C10 1.723(2) . ?
B4 B5 1.777(2) . ?
B4 B6 1.788(2) . ?
B4 B9 1.788(2) . ?
C5 C6 1.386(2) . ?
B5 C11 1.725(2) . ?
B5 B6 1.768(3) . ?
B5 B7 1.774(3) . ?
C6 C14 1.500(2) . ?
B6 B9 1.773(2) . ?
B6 B7 1.790(2) . ?
B6 B8 1.792(3) . ?
B7 B8 1.773(2) . ?
B7 B11 1.788(3) . ?
C8 C9 1.5333(18) . ?
B8 B10 1.773(2) . ?
B8 B9 1.779(2) . ?
B8 B11 1.787(2) . ?
B9 C10 1.711(2) . ?
B9 B10 1.772(2) . ?
C10 B10 1.713(2) . ?
C10 C11 1.7173(19) . ?
B10 B11 1.774(2) . ?
C16 C21 1.403(2) . ?
C16 C17 1.404(2) . ?
C17 C18 1.391(2) . ?
C17 C31 1.499(2) . ?
C18 C19 1.383(2) . ?
C19 C20 1.390(2) . ?
C19 C32 1.511(2) . ?
C20 C21 1.394(2) . ?
C21 C33 1.505(2) . ?
C22 C23 1.398(2) . ?
C22 C27 1.401(2) . ?
C23 C24 1.392(2) . ?
C23 C34 1.504(2) . ?
C24 C25 1.389(2) . ?
C25 C26 1.388(2) . ?
C25 C35 1.512(2) . ?
C26 C27 1.399(2) . ?
C27 C36 1.504(2) . ?

loop_
_geom_torsion_atom_site_label_1
_geom_torsion_atom_site_label_2
_geom_torsion_atom_site_label_3
_geom_torsion_atom_site_label_4
_geom_torsion
_geom_torsion_site_symmetry_1
_geom_torsion_site_symmetry_2
_geom_torsion_site_symmetry_3
_geom_torsion_site_symmetry_4
_geom_torsion_publ_flag
C7 B1 N2 C8 126.51(11) . . . . ?
C9 B1 N2 C8 12.93(10) . . . . ?
C10 B1 N2 C8 -107.88(12) . . . . ?
C7 B1 N2 Si1 -52.71(19) . . . . ?
C9 B1 N2 Si1 -166.29(13) . . . . ?
C10 B1 N2 Si1 72.90(19) . . . . ?
C15 Si1 N2 C8 -159.31(11) . . . . ?
C29 Si1 N2 C8 -42.56(12) . . . . ?
C30 Si1 N2 C8 78.84(12) . . . . ?
C15 Si1 N2 B1 19.76(17) . . . . ?
C29 Si1 N2 B1 136.52(15) . . . . ?
C30 Si1 N2 B1 -102.08(16) . . . . ?
C6 C1 C2 C3 -1.3(2) . . . . ?
N1 C1 C2 C3 177.80(13) . . . . ?
C6 C1 C2 C12 -179.60(14) . . . . ?
N1 C1 C2 C12 -0.5(2) . . . . ?
C1 C2 C3 C4 -0.9(2) . . . . ?
C12 C2 C3 C4 177.45(15) . . . . ?
C10 B2 B3 C11 37.26(10) . . . . ?
B10 B2 B3 C11 99.14(12) . . . . ?
B11 B2 B3 C11 136.76(12) . . . . ?
C11 B2 B3 B11 -136.76(12) . . . . ?
C10 B2 B3 B11 -99.50(12) . . . . ?
B10 B2 B3 B11 -37.61(11) . . . . ?
C11 B2 B3 B5 -35.14(11) . . . . ?
C10 B2 B3 B5 2.11(15) . . . . ?
B10 B2 B3 B5 64.00(14) . . . . ?
B11 B2 B3 B5 101.61(13) . . . . ?
C11 B2 B3 B7 -98.42(13) . . . . ?
C10 B2 B3 B7 -61.16(14) . . . . ?
B10 B2 B3 B7 0.73(15) . . . . ?
B11 B2 B3 B7 38.34(11) . . . . ?
C2 C3 C4 C5 2.1(2) . . . . ?
C2 C3 C4 C13 -175.07(14) . . . . ?
C3 C4 C5 C6 -1.3(2) . . . . ?
C13 C4 C5 C6 175.89(14) . . . . ?
B11 B3 B5 C11 98.57(12) . . . . ?
B2 B3 B5 C11 35.01(11) . . . . ?
B7 B3 B5 C11 136.07(12) . . . . ?
C11 B3 B5 B6 -98.15(12) . . . . ?
B11 B3 B5 B6 0.42(15) . . . . ?
B2 B3 B5 B6 -63.14(14) . . . . ?
B7 B3 B5 B6 37.92(11) . . . . ?
C11 B3 B5 B7 -136.07(12) . . . . ?
B11 B3 B5 B7 -37.50(11) . . . . ?
B2 B3 B5 B7 -101.06(13) . . . . ?
C11 B3 B5 B4 -34.11(11) . . . . ?
B11 B3 B5 B4 64.46(14) . . . . ?
B2 B3 B5 B4 0.90(15) . . . . ?
B7 B3 B5 B4 101.96(13) . . . . ?
C10 B4 B5 C11 -37.60(10) . . . . ?
B6 B4 B5 C11 -135.88(12) . . . . ?
B9 B4 B5 C11 -98.81(12) . . . . ?
C11 B4 B5 B6 135.88(12) . . . . ?
C10 B4 B5 B6 98.27(12) . . . . ?
B9 B4 B5 B6 37.07(11) . . . . ?
C11 B4 B5 B7 97.63(13) . . . . ?
C10 B4 B5 B7 60.03(14) . . . . ?
B6 B4 B5 B7 -38.24(12) . . . . ?
B9 B4 B5 B7 -1.18(15) . . . . ?
C11 B4 B5 B3 34.03(11) . . . . ?
C10 B4 B5 B3 -3.57(15) . . . . ?
B6 B4 B5 B3 -101.85(13) . . . . ?
B9 B4 B5 B3 -64.78(14) . . . . ?
C4 C5 C6 C1 -0.7(2) . . . . ?
C4 C5 C6 C14 -179.49(14) . . . . ?
C2 C1 C6 C5 2.0(2) . . . . ?
N1 C1 C6 C5 -177.06(12) . . . . ?
C2 C1 C6 C14 -179.13(14) . . . . ?
N1 C1 C6 C14 1.8(2) . . . . ?
C11 B5 B6 B9 0.68(16) . . . . ?
B7 B5 B6 B9 100.08(13) . . . . ?
B3 B5 B6 B9 62.41(15) . . . . ?
B4 B5 B6 B9 -37.68(11) . . . . ?
C11 B5 B6 B4 38.37(11) . . . . ?
B7 B5 B6 B4 137.76(12) . . . . ?
B3 B5 B6 B4 100.09(12) . . . . ?
C11 B5 B6 B7 -99.39(13) . . . . ?
B3 B5 B6 B7 -37.67(11) . . . . ?
B4 B5 B6 B7 -137.76(12) . . . . ?
C11 B5 B6 B8 -62.49(14) . . . . ?
B7 B5 B6 B8 36.91(11) . . . . ?
B3 B5 B6 B8 -0.76(15) . . . . ?
B4 B5 B6 B8 -100.85(12) . . . . ?
C11 B4 B6 B5 -38.34(11) . . . . ?
C10 B4 B6 B5 -100.66(12) . . . . ?
B9 B4 B6 B5 -138.01(12) . . . . ?
C11 B4 B6 B9 99.67(12) . . . . ?
C10 B4 B6 B9 37.35(10) . . . . ?
B5 B4 B6 B9 138.01(12) . . . . ?
C11 B4 B6 B7 -0.77(15) . . . . ?
C10 B4 B6 B7 -63.10(14) . . . . ?
B5 B4 B6 B7 37.57(12) . . . . ?
B9 B4 B6 B7 -100.44(13) . . . . ?
C11 B4 B6 B8 61.80(14) . . . . ?
C10 B4 B6 B8 -0.52(15) . . . . ?
B5 B4 B6 B8 100.14(13) . . . . ?
B9 B4 B6 B8 -37.87(11) . . . . ?
C11 B5 B7 B8 62.52(15) . . . . ?
B6 B5 B7 B8 -37.54(11) . . . . ?
B3 B5 B7 B8 100.54(13) . . . . ?
B4 B5 B7 B8 0.65(16) . . . . ?
C11 B5 B7 B3 -38.02(11) . . . . ?
B6 B5 B7 B3 -138.08(12) . . . . ?
B4 B5 B7 B3 -99.89(13) . . . . ?
C11 B5 B7 B11 -1.11(15) . . . . ?
B6 B5 B7 B11 -101.17(13) . . . . ?
B3 B5 B7 B11 36.91(11) . . . . ?
B4 B5 B7 B11 -62.98(15) . . . . ?
C11 B5 B7 B6 100.06(12) . . . . ?
B3 B5 B7 B6 138.08(12) . . . . ?
B4 B5 B7 B6 38.19(11) . . . . ?
C11 B3 B7 B8 -62.48(15) . . . . ?
B11 B3 B7 B8 37.59(11) . . . . ?
B5 B3 B7 B8 -100.85(13) . . . . ?
B2 B3 B7 B8 -0.58(16) . . . . ?
C11 B3 B7 B5 38.37(11) . . . . ?
B11 B3 B7 B5 138.44(12) . . . . ?
B2 B3 B7 B5 100.27(13) . . . . ?
C11 B3 B7 B11 -100.07(12) . . . . ?
B5 B3 B7 B11 -138.44(12) . . . . ?
B2 B3 B7 B11 -38.17(11) . . . . ?
C11 B3 B7 B6 1.24(16) . . . . ?
B11 B3 B7 B6 101.31(13) . . . . ?
B5 B3 B7 B6 -37.13(11) . . . . ?
B2 B3 B7 B6 63.14(15) . . . . ?
B5 B6 B7 B8 138.19(12) . . . . ?
B9 B6 B7 B8 37.02(11) . . . . ?
B4 B6 B7 B8 100.57(13) . . . . ?
B9 B6 B7 B5 -101.17(13) . . . . ?
B4 B6 B7 B5 -37.62(11) . . . . ?
B8 B6 B7 B5 -138.19(12) . . . . ?
B5 B6 B7 B3 37.33(11) . . . . ?
B9 B6 B7 B3 -63.84(15) . . . . ?
B4 B6 B7 B3 -0.29(16) . . . . ?
B8 B6 B7 B3 -100.86(13) . . . . ?
B5 B6 B7 B11 100.25(12) . . . . ?
B9 B6 B7 B11 -0.92(15) . . . . ?
B4 B6 B7 B11 62.63(15) . . . . ?
B8 B6 B7 B11 -37.94(11) . . . . ?
C16 N3 C8 N2 -175.10(13) . . . . ?
C16 N3 C8 C9 2.6(3) . . . . ?
B1 N2 C8 N3 164.78(14) . . . . ?
Si1 N2 C8 N3 -15.78(18) . . . . ?
B1 N2 C8 C9 -13.81(10) . . . . ?
Si1 N2 C8 C9 165.63(9) . . . . ?
B5 B7 B8 B10 -63.11(15) . . . . ?
B3 B7 B8 B10 0.22(16) . . . . ?
B11 B7 B8 B10 37.50(11) . . . . ?
B6 B7 B8 B10 -100.24(12) . . . . ?
B5 B7 B8 B9 0.14(16) . . . . ?
B3 B7 B8 B9 63.46(15) . . . . ?
B11 B7 B8 B9 100.75(12) . . . . ?
B6 B7 B8 B9 -36.99(11) . . . . ?
B5 B7 B8 B11 -100.61(12) . . . . ?
B3 B7 B8 B11 -37.29(11) . . . . ?
B6 B7 B8 B11 -137.74(12) . . . . ?
B5 B7 B8 B6 37.13(11) . . . . ?
B3 B7 B8 B6 100.45(13) . . . . ?
B11 B7 B8 B6 137.74(12) . . . . ?
B5 B6 B8 B7 -37.13(11) . . . . ?
B9 B6 B8 B7 -138.38(12) . . . . ?
B4 B6 B8 B7 -100.33(13) . . . . ?
B5 B6 B8 B10 63.93(14) . . . . ?
B9 B6 B8 B10 -37.31(11) . . . . ?
B4 B6 B8 B10 0.74(16) . . . . ?
B7 B6 B8 B10 101.07(12) . . . . ?
B5 B6 B8 B9 101.25(12) . . . . ?
B4 B6 B8 B9 38.05(11) . . . . ?
B7 B6 B8 B9 138.38(12) . . . . ?
B5 B6 B8 B11 0.82(15) . . . . ?
B9 B6 B8 B11 -100.43(12) . . . . ?
B4 B6 B8 B11 -62.38(14) . . . . ?
B7 B6 B8 B11 37.95(11) . . . . ?
C22 N4 C9 C8 -5.8(2) . . . . ?
C22 N4 C9 B1 -160.95(15) . . . . ?
N3 C8 C9 N4 31.6(3) . . . . ?
N2 C8 C9 N4 -150.27(16) . . . . ?
N3 C8 C9 B1 -165.13(19) . . . . ?
N2 C8 C9 B1 12.95(10) . . . . ?
N2 B1 C9 N4 150.76(17) . . . . ?
C7 B1 C9 N4 39.3(2) . . . . ?
C10 B1 C9 N4 -93.57(19) . . . . ?
N2 B1 C9 C8 -11.81(9) . . . . ?
C7 B1 C9 C8 -123.30(12) . . . . ?
C10 B1 C9 C8 103.85(13) . . . . ?
B5 B6 B9 C10 -0.38(15) . . . . ?
B4 B6 B9 C10 -37.91(11) . . . . ?
B7 B6 B9 C10 62.77(14) . . . . ?
B8 B6 B9 C10 99.55(12) . . . . ?
B5 B6 B9 B10 -62.37(15) . . . . ?
B4 B6 B9 B10 -99.90(12) . . . . ?
B7 B6 B9 B10 0.78(15) . . . . ?
B8 B6 B9 B10 37.56(11) . . . . ?
B5 B6 B9 B8 -99.93(13) . . . . ?
B4 B6 B9 B8 -137.47(12) . . . . ?
B7 B6 B9 B8 -36.78(11) . . . . ?
B5 B6 B9 B4 37.53(11) . . . . ?
B7 B6 B9 B4 100.68(13) . . . . ?
B8 B6 B9 B4 137.47(12) . . . . ?
B7 B8 B9 C10 -62.86(14) . . . . ?
B10 B8 B9 C10 37.84(11) . . . . ?
B11 B8 B9 C10 0.85(15) . . . . ?
B6 B8 B9 C10 -100.18(12) . . . . ?
B7 B8 B9 B10 -100.70(13) . . . . ?
B11 B8 B9 B10 -36.99(11) . . . . ?
B6 B8 B9 B10 -138.02(12) . . . . ?
B7 B8 B9 B6 37.32(11) . . . . ?
B10 B8 B9 B6 138.02(12) . . . . ?
B11 B8 B9 B6 101.03(13) . . . . ?
B7 B8 B9 B4 -0.87(15) . . . . ?
B10 B8 B9 B4 99.83(12) . . . . ?
B11 B8 B9 B4 62.85(15) . . . . ?
B6 B8 B9 B4 -38.19(11) . . . . ?
C11 B4 B9 C10 37.58(10) . . . . ?
B5 B4 B9 C10 99.48(12) . . . . ?
B6 B4 B9 C10 136.57(12) . . . . ?
C11 B4 B9 B10 2.61(14) . . . . ?
C10 B4 B9 B10 -34.97(10) . . . . ?
B5 B4 B9 B10 64.51(13) . . . . ?
B6 B4 B9 B10 101.60(12) . . . . ?
C11 B4 B9 B6 -98.99(12) . . . . ?
C10 B4 B9 B6 -136.57(12) . . . . ?
B5 B4 B9 B6 -37.08(11) . . . . ?
C11 B4 B9 B8 -60.64(13) . . . . ?
C10 B4 B9 B8 -98.22(12) . . . . ?
B5 B4 B9 B8 1.26(15) . . . . ?
B6 B4 B9 B8 38.34(11) . . . . ?
N2 B1 C10 B9 32.54(16) . . . . ?
C7 B1 C10 B9 159.69(11) . . . . ?
C9 B1 C10 B9 -65.38(16) . . . . ?
N2 B1 C10 B10 -38.11(17) . . . . ?
C7 B1 C10 B10 89.03(14) . . . . ?
C9 B1 C10 B10 -136.03(13) . . . . ?
N2 B1 C10 C11 174.73(11) . . . . ?
C7 B1 C10 C11 -58.13(16) . . . . ?
C9 B1 C10 C11 76.80(17) . . . . ?
N2 B1 C10 B4 103.42(14) . . . . ?
C7 B1 C10 B4 -129.44(12) . . . . ?
C9 B1 C10 B4 5.49(18) . . . . ?
N2 B1 C10 B2 -111.03(14) . . . . ?
C7 B1 C10 B2 16.11(17) . . . . ?
C9 B1 C10 B2 151.05(12) . . . . ?
B10 B9 C10 B1 -110.28(13) . . . . ?
B6 B9 C10 B1 147.95(12) . . . . ?
B8 B9 C10 B1 -148.60(12) . . . . ?
B4 B9 C10 B1 109.44(13) . . . . ?
B6 B9 C10 B10 -101.76(12) . . . . ?
B8 B9 C10 B10 -38.32(11) . . . . ?
B4 B9 C10 B10 -140.27(12) . . . . ?
B10 B9 C10 C11 101.68(11) . . . . ?
B6 B9 C10 C11 -0.08(14) . . . . ?
B8 B9 C10 C11 63.37(14) . . . . ?
B4 B9 C10 C11 -38.59(10) . . . . ?
B10 B9 C10 B4 140.27(12) . . . . ?
B6 B9 C10 B4 38.51(11) . . . . ?
B8 B9 C10 B4 101.96(12) . . . . ?
B10 B9 C10 B2 37.13(11) . . . . ?
B6 B9 C10 B2 -64.63(14) . . . . ?
B8 B9 C10 B2 -1.19(15) . . . . ?
B4 B9 C10 B2 -103.15(12) . . . . ?
C11 B4 C10 B1 117.24(12) . . . . ?
B5 B4 C10 B1 154.51(12) . . . . ?
B6 B4 C10 B1 -143.33(12) . . . . ?
B9 B4 C10 B1 -105.45(13) . . . . ?
C11 B4 C10 B9 -137.31(11) . . . . ?
B5 B4 C10 B9 -100.04(12) . . . . ?
B6 B4 C10 B9 -37.88(11) . . . . ?
C11 B4 C10 B10 -99.32(12) . . . . ?
B5 B4 C10 B10 -62.05(14) . . . . ?
B6 B4 C10 B10 0.11(15) . . . . ?
B9 B4 C10 B10 37.99(11) . . . . ?
B5 B4 C10 C11 37.27(10) . . . . ?
B6 B4 C10 C11 99.43(12) . . . . ?
B9 B4 C10 C11 137.31(11) . . . . ?
C11 B4 C10 B2 -32.19(10) . . . . ?
B5 B4 C10 B2 5.09(15) . . . . ?
B6 B4 C10 B2 67.24(14) . . . . ?
B9 B4 C10 B2 105.13(12) . . . . ?
C11 B2 C10 B1 -115.18(13) . . . . ?
B10 B2 C10 B1 106.95(14) . . . . ?
B3 B2 C10 B1 -151.95(12) . . . . ?
B11 B2 C10 B1 145.40(13) . . . . ?
C11 B2 C10 B9 100.46(12) . . . . ?
B10 B2 C10 B9 -37.42(11) . . . . ?
B3 B2 C10 B9 63.68(14) . . . . ?
B11 B2 C10 B9 1.04(15) . . . . ?
C11 B2 C10 B10 137.88(11) . . . . ?
B3 B2 C10 B10 101.10(12) . . . . ?
B11 B2 C10 B10 38.45(11) . . . . ?
B10 B2 C10 C11 -137.88(11) . . . . ?
B3 B2 C10 C11 -36.78(10) . . . . ?
B11 B2 C10 C11 -99.42(12) . . . . ?
C11 B2 C10 B4 32.25(10) . . . . ?
B10 B2 C10 B4 -105.62(12) . . . . ?
B3 B2 C10 B4 -4.52(14) . . . . ?
B11 B2 C10 B4 -67.17(14) . . . . ?
B1 C10 B10 B2 -114.39(13) . . . . ?
B9 C10 B10 B2 140.65(12) . . . . ?
C11 C10 B10 B2 37.82(10) . . . . ?
B4 C10 B10 B2 102.50(12) . . . . ?
B1 C10 B10 B9 104.96(13) . . . . ?
C11 C10 B10 B9 -102.83(11) . . . . ?
B4 C10 B10 B9 -38.16(11) . . . . ?
B2 C10 B10 B9 -140.65(12) . . . . ?
B1 C10 B10 B8 143.47(12) . . . . ?
B9 C10 B10 B8 38.51(11) . . . . ?
C11 C10 B10 B8 -64.32(13) . . . . ?
B4 C10 B10 B8 0.35(15) . . . . ?
B2 C10 B10 B8 -102.15(12) . . . . ?
B1 C10 B10 B11 -153.08(12) . . . . ?
B9 C10 B10 B11 101.96(12) . . . . ?
C11 C10 B10 B11 -0.87(14) . . . . ?
B4 C10 B10 B11 63.80(14) . . . . ?
B2 C10 B10 B11 -38.70(11) . . . . ?
C11 B2 B10 C10 -37.27(10) . . . . ?
B3 B2 B10 C10 -99.09(12) . . . . ?
B11 B2 B10 C10 -136.54(12) . . . . ?
C11 B2 B10 B9 -2.53(14) . . . . ?
C10 B2 B10 B9 34.74(10) . . . . ?
B3 B2 B10 B9 -64.36(14) . . . . ?
B11 B2 B10 B9 -101.80(12) . . . . ?
C11 B2 B10 B8 61.23(14) . . . . ?
C10 B2 B10 B8 98.50(12) . . . . ?
B3 B2 B10 B8 -0.59(15) . . . . ?
B11 B2 B10 B8 -38.04(11) . . . . ?
C11 B2 B10 B11 99.27(12) . . . . ?
C10 B2 B10 B11 136.54(12) . . . . ?
B3 B2 B10 B11 37.44(11) . . . . ?
B6 B9 B10 C10 98.64(12) . . . . ?
B8 B9 B10 C10 136.51(12) . . . . ?
B4 B9 B10 C10 35.00(10) . . . . ?
C10 B9 B10 B2 -35.06(10) . . . . ?
B6 B9 B10 B2 63.58(14) . . . . ?
B8 B9 B10 B2 101.45(12) . . . . ?
B4 B9 B10 B2 -0.06(14) . . . . ?
C10 B9 B10 B8 -136.51(12) . . . . ?
B6 B9 B10 B8 -37.87(11) . . . . ?
B4 B9 B10 B8 -101.50(12) . . . . ?
C10 B9 B10 B11 -98.99(12) . . . . ?
B6 B9 B10 B11 -0.35(15) . . . . ?
B8 B9 B10 B11 37.52(11) . . . . ?
B4 B9 B10 B11 -63.98(14) . . . . ?
B7 B8 B10 C10 62.92(14) . . . . ?
B9 B8 B10 C10 -37.83(10) . . . . ?
B11 B8 B10 C10 100.66(12) . . . . ?
B6 B8 B10 C10 -0.66(15) . . . . ?
B7 B8 B10 B2 0.23(15) . . . . ?
B9 B8 B10 B2 -100.52(12) . . . . ?
B11 B8 B10 B2 37.97(11) . . . . ?
B6 B8 B10 B2 -63.35(14) . . . . ?
B7 B8 B10 B9 100.76(13) . . . . ?
B11 B8 B10 B9 138.49(12) . . . . ?
B6 B8 B10 B9 37.17(11) . . . . ?
B7 B8 B10 B11 -37.73(11) . . . . ?
B9 B8 B10 B11 -138.49(12) . . . . ?
B6 B8 B10 B11 -101.32(13) . . . . ?
B11 B3 C11 C10 -0.05(15) . . . . ?
B5 B3 C11 C10 101.98(12) . . . . ?
B2 B3 C11 C10 -38.32(10) . . . . ?
B7 B3 C11 C10 63.28(14) . . . . ?
B11 B3 C11 B2 38.27(11) . . . . ?
B5 B3 C11 B2 140.30(12) . . . . ?
B7 B3 C11 B2 101.61(13) . . . . ?
B11 B3 C11 B4 -65.16(15) . . . . ?
B5 B3 C11 B4 36.86(12) . . . . ?
B2 B3 C11 B4 -103.44(13) . . . . ?
B7 B3 C11 B4 -1.83(16) . . . . ?
B11 B3 C11 B5 -102.03(13) . . . . ?
B2 B3 C11 B5 -140.30(12) . . . . ?
B7 B3 C11 B5 -38.70(12) . . . . ?
B11 B3 C11 Si2 148.15(10) . . . . ?
B5 B3 C11 Si2 -109.83(11) . . . . ?
B2 B3 C11 Si2 109.87(11) . . . . ?
B7 B3 C11 Si2 -148.52(10) . . . . ?
B1 C10 C11 B3 150.26(12) . . . . ?
B9 C10 C11 B3 -65.94(14) . . . . ?
B10 C10 C11 B3 0.59(14) . . . . ?
B4 C10 C11 B3 -105.74(12) . . . . ?
B2 C10 C11 B3 39.20(11) . . . . ?
B1 C10 C11 B2 111.06(14) . . . . ?
B9 C10 C11 B2 -105.14(12) . . . . ?
B10 C10 C11 B2 -38.62(10) . . . . ?
B4 C10 C11 B2 -144.94(11) . . . . ?
B1 C10 C11 B4 -104.00(14) . . . . ?
B9 C10 C11 B4 39.80(11) . . . . ?
B10 C10 C11 B4 106.33(12) . . . . ?
B2 C10 C11 B4 144.94(11) . . . . ?
B1 C10 C11 B5 -143.28(13) . . . . ?
B9 C10 C11 B5 0.52(15) . . . . ?
B10 C10 C11 B5 67.05(13) . . . . ?
B4 C10 C11 B5 -39.28(11) . . . . ?
B2 C10 C11 B5 105.66(12) . . . . ?
B1 C10 C11 Si2 8.10(19) . . . . ?
B9 C10 C11 Si2 151.90(10) . . . . ?
B10 C10 C11 Si2 -141.57(11) . . . . ?
B4 C10 C11 Si2 112.10(13) . . . . ?
B2 C10 C11 Si2 -102.96(13) . . . . ?
C10 B2 C11 B3 -137.88(11) . . . . ?
B10 B2 C11 B3 -101.06(12) . . . . ?
B11 B2 C11 B3 -38.04(11) . . . . ?
B10 B2 C11 C10 36.82(10) . . . . ?
B3 B2 C11 C10 137.88(11) . . . . ?
B11 B2 C11 C10 99.84(12) . . . . ?
C10 B2 C11 B4 -32.45(10) . . . . ?
B10 B2 C11 B4 4.37(14) . . . . ?
B3 B2 C11 B4 105.43(12) . . . . ?
B11 B2 C11 B4 67.39(14) . . . . ?
C10 B2 C11 B5 -100.14(12) . . . . ?
B10 B2 C11 B5 -63.32(14) . . . . ?
B3 B2 C11 B5 37.73(11) . . . . ?
B11 B2 C11 B5 -0.30(15) . . . . ?
C10 B2 C11 Si2 119.64(11) . . . . ?
B10 B2 C11 Si2 156.46(9) . . . . ?
B3 B2 C11 Si2 -102.49(11) . . . . ?
B11 B2 C11 Si2 -140.53(10) . . . . ?
C10 B4 C11 B3 100.59(12) . . . . ?
B5 B4 C11 B3 -36.89(12) . . . . ?
B6 B4 C11 B3 1.64(16) . . . . ?
B9 B4 C11 B3 63.70(14) . . . . ?
B5 B4 C11 C10 -137.47(12) . . . . ?
B6 B4 C11 C10 -98.94(12) . . . . ?
B9 B4 C11 C10 -36.89(10) . . . . ?
C10 B4 C11 B2 32.51(10) . . . . ?
B5 B4 C11 B2 -104.96(12) . . . . ?
B6 B4 C11 B2 -66.43(14) . . . . ?
B9 B4 C11 B2 -4.38(14) . . . . ?
C10 B4 C11 B5 137.47(12) . . . . ?
B6 B4 C11 B5 38.53(11) . . . . ?
B9 B4 C11 B5 100.59(12) . . . . ?
C10 B4 C11 Si2 -117.25(12) . . . . ?
B5 B4 C11 Si2 105.28(12) . . . . ?
B6 B4 C11 Si2 143.81(11) . . . . ?
B9 B4 C11 Si2 -154.13(10) . . . . ?
B6 B5 C11 B3 102.15(13) . . . . ?
B7 B5 C11 B3 38.71(11) . . . . ?
B4 B5 C11 B3 141.33(12) . . . . ?
B6 B5 C11 C10 -0.74(15) . . . . ?
B7 B5 C11 C10 -64.18(14) . . . . ?
B3 B5 C11 C10 -102.89(12) . . . . ?
B4 B5 C11 C10 38.43(11) . . . . ?
B6 B5 C11 B2 64.33(15) . . . . ?
B7 B5 C11 B2 0.89(16) . . . . ?
B3 B5 C11 B2 -37.82(12) . . . . ?
B4 B5 C11 B2 103.51(13) . . . . ?
B6 B5 C11 B4 -39.17(11) . . . . ?
B7 B5 C11 B4 -102.61(13) . . . . ?
B3 B5 C11 B4 -141.33(12) . . . . ?
B6 B5 C11 Si2 -155.45(10) . . . . ?
B7 B5 C11 Si2 141.11(10) . . . . ?
B3 B5 C11 Si2 102.40(11) . . . . ?
B4 B5 C11 Si2 -116.27(12) . . . . ?
C11 B3 B11 B10 -0.48(15) . . . . ?
B5 B3 B11 B10 -62.85(14) . . . . ?
B2 B3 B11 B10 37.23(11) . . . . ?
B7 B3 B11 B10 -100.10(13) . . . . ?
C11 B3 B11 B2 -37.72(10) . . . . ?
B5 B3 B11 B2 -100.08(12) . . . . ?
B7 B3 B11 B2 -137.33(12) . . . . ?
C11 B3 B11 B8 62.46(14) . . . . ?
B5 B3 B11 B8 0.09(15) . . . . ?
B2 B3 B11 B8 100.17(12) . . . . ?
B7 B3 B11 B8 -37.16(11) . . . . ?
C11 B3 B11 B7 99.62(12) . . . . ?
B5 B3 B11 B7 37.25(11) . . . . ?
B2 B3 B11 B7 137.33(12) . . . . ?
C10 B10 B11 B3 0.83(15) . . . . ?
B2 B10 B11 B3 -37.50(11) . . . . ?
B9 B10 B11 B3 62.90(14) . . . . ?
B8 B10 B11 B3 100.31(13) . . . . ?
C10 B10 B11 B2 38.33(11) . . . . ?
B9 B10 B11 B2 100.40(12) . . . . ?
B8 B10 B11 B2 137.81(12) . . . . ?
C10 B10 B11 B8 -99.48(12) . . . . ?
B2 B10 B11 B8 -137.81(12) . . . . ?
B9 B10 B11 B8 -37.41(11) . . . . ?
C10 B10 B11 B7 -62.29(14) . . . . ?
B2 B10 B11 B7 -100.62(13) . . . . ?
B9 B10 B11 B7 -0.22(15) . . . . ?
B8 B10 B11 B7 37.19(11) . . . . ?
C11 B2 B11 B3 37.56(11) . . . . ?
C10 B2 B11 B3 100.13(12) . . . . ?
B10 B2 B11 B3 137.96(12) . . . . ?
C11 B2 B11 B10 -100.40(12) . . . . ?
C10 B2 B11 B10 -37.82(11) . . . . ?
B3 B2 B11 B10 -137.96(12) . . . . ?
C11 B2 B11 B8 -63.02(14) . . . . ?
C10 B2 B11 B8 -0.44(15) . . . . ?
B10 B2 B11 B8 37.38(11) . . . . ?
B3 B2 B11 B8 -100.58(13) . . . . ?
C11 B2 B11 B7 -0.41(15) . . . . ?
C10 B2 B11 B7 62.16(14) . . . . ?
B10 B2 B11 B7 99.99(13) . . . . ?
B3 B2 B11 B7 -37.97(11) . . . . ?
B7 B8 B11 B3 37.37(11) . . . . ?
B10 B8 B11 B3 -100.52(12) . . . . ?
B9 B8 B11 B3 -63.51(14) . . . . ?
B6 B8 B11 B3 -0.56(15) . . . . ?
B7 B8 B11 B10 137.90(12) . . . . ?
B9 B8 B11 B10 37.02(11) . . . . ?
B6 B8 B11 B10 99.96(12) . . . . ?
B7 B8 B11 B2 100.63(13) . . . . ?
B10 B8 B11 B2 -37.27(11) . . . . ?
B9 B8 B11 B2 -0.25(16) . . . . ?
B6 B8 B11 B2 62.69(14) . . . . ?
B10 B8 B11 B7 -137.90(12) . . . . ?
B9 B8 B11 B7 -100.88(13) . . . . ?
B6 B8 B11 B7 -37.93(11) . . . . ?
B8 B7 B11 B3 -137.99(12) . . . . ?
B5 B7 B11 B3 -37.09(11) . . . . ?
B6 B7 B11 B3 -99.98(13) . . . . ?
B8 B7 B11 B10 -37.31(11) . . . . ?
B5 B7 B11 B10 63.60(14) . . . . ?
B3 B7 B11 B10 100.68(12) . . . . ?
B6 B7 B11 B10 0.70(15) . . . . ?
B8 B7 B11 B2 -99.95(12) . . . . ?
B5 B7 B11 B2 0.95(16) . . . . ?
B3 B7 B11 B2 38.04(11) . . . . ?
B6 B7 B11 B2 -61.94(15) . . . . ?
B5 B7 B11 B8 100.91(13) . . . . ?
B3 B7 B11 B8 137.99(12) . . . . ?
B6 B7 B11 B8 38.01(11) . . . . ?
C8 N3 C16 C21 77.07(19) . . . . ?
C8 N3 C16 C17 -112.70(16) . . . . ?
C21 C16 C17 C18 -4.2(2) . . . . ?
N3 C16 C17 C18 -174.53(13) . . . . ?
C21 C16 C17 C31 175.31(13) . . . . ?
N3 C16 C17 C31 5.0(2) . . . . ?
C16 C17 C18 C19 1.3(2) . . . . ?
C31 C17 C18 C19 -178.23(14) . . . . ?
C17 C18 C19 C20 2.0(2) . . . . ?
C17 C18 C19 C32 -176.59(15) . . . . ?
C18 C19 C20 C21 -2.5(2) . . . . ?
C32 C19 C20 C21 176.09(15) . . . . ?
C19 C20 C21 C16 -0.4(2) . . . . ?
C19 C20 C21 C33 177.67(15) . . . . ?
C17 C16 C21 C20 3.8(2) . . . . ?
N3 C16 C21 C20 173.88(13) . . . . ?
C17 C16 C21 C33 -174.25(13) . . . . ?
N3 C16 C21 C33 -4.1(2) . . . . ?
C9 N4 C22 C23 -104.48(16) . . . . ?
C9 N4 C22 C27 82.27(17) . . . . ?
C27 C22 C23 C24 -3.9(2) . . . . ?
N4 C22 C23 C24 -176.96(12) . . . . ?
C27 C22 C23 C34 177.17(13) . . . . ?
N4 C22 C23 C34 4.1(2) . . . . ?
C22 C23 C24 C25 0.9(2) . . . . ?
C34 C23 C24 C25 179.88(14) . . . . ?
C23 C24 C25 C26 2.3(2) . . . . ?
C23 C24 C25 C35 -175.59(14) . . . . ?
C24 C25 C26 C27 -2.6(2) . . . . ?
C35 C25 C26 C27 175.22(14) . . . . ?
C25 C26 C27 C22 -0.2(2) . . . . ?
C25 C26 C27 C36 179.32(14) . . . . ?
C23 C22 C27 C26 3.5(2) . . . . ?
N4 C22 C27 C26 176.70(12) . . . . ?
C23 C22 C27 C36 -175.99(13) . . . . ?
N4 C22 C27 C36 -2.8(2) . . . . ?
